data_4101205
_journal_name_full 'Journal of the American Chemical Society'
_journal_paper_doi 10.1021/ja057012a
_journal_year 2006
_chemical_formula_moiety 'C28 H50 N2 O3 S Si'
_chemical_formula_sum 'C28 H50 N2 O3 S Si'
_chemical_formula_weight 522.85
_space_group_IT_number 4
_symmetry_cell_setting monoclinic
_symmetry_space_group_name_Hall 'P 2yb'
_symmetry_space_group_name_H-M 'P 1 21 1'
_cell_angle_alpha 90.00
_cell_angle_beta 101.580(10)
_cell_angle_gamma 90.00
_cell_formula_units_Z 8
_cell_length_a 17.420(4)
_cell_length_b 20.435(3)
_cell_length_c 17.513(4)
_cell_measurement_temperature 194(2)
_cell_volume 6107(2)
_diffrn_ambient_temperature 194(2)
_exptl_crystal_density_diffrn 1.137
_cod_original_sg_symbol_H-M 'P 21'
_cod_database_code 4101205

loop_
_symmetry_equiv_pos_as_xyz
'x, y, z'
'-x, y+1/2, -z'

loop_
_atom_site_label
_atom_site_type_symbol
_atom_site_fract_x
_atom_site_fract_y
_atom_site_fract_z
_atom_site_U_iso_or_equiv
_atom_site_adp_type
_atom_site_occupancy
_atom_site_symmetry_multiplicity
_atom_site_calc_flag
_atom_site_refinement_flags
_atom_site_disorder_assembly
_atom_site_disorder_group
S1 S 0.83643(15) 0.74838(14) 0.61560(16) 0.0278(8) Uani 1 1 d . . .
Si1 Si 0.88380(18) 0.47979(17) 0.71828(19) 0.0405(9) Uani 1 1 d . . .
O1 O 0.7727(3) 0.7519(3) 0.5483(4) 0.038(2) Uani 1 1 d . . .
N2 N 0.9065(4) 0.7046(4) 0.6175(5) 0.030(2) Uani 1 1 d . . .
C2 C 0.8887(6) 0.8702(5) 0.5645(6) 0.027(3) Uani 1 1 d . . .
O2 O 0.9417(4) 1.0343(3) 0.6630(4) 0.044(2) Uani 1 1 d . . .
H2O H 0.9822 1.0240 0.6955 0.065 Uiso 1 1 calc R . .
C7 C 0.9392(6) 0.9296(5) 0.5940(6) 0.026(3) Uani 1 1 d . . .
H7A H 0.9858 0.9127 0.6318 0.032 Uiso 1 1 calc R . .
O3 O 0.9320(4) 0.5306(4) 0.6726(4) 0.044(2) Uani 1 1 d . . .
C10 C 0.7702(6) 0.9373(5) 0.5625(6) 0.039(3) Uani 1 1 d . . .
H10A H 0.7598 0.9125 0.6079 0.046 Uiso 1 1 calc R . .
H10B H 0.7193 0.9505 0.5301 0.046 Uiso 1 1 calc R . .
C18 C 0.8954(6) 0.6342(5) 0.6037(7) 0.028(3) Uani 1 1 d . . .
H18A H 0.8380 0.6245 0.5946 0.034 Uiso 1 1 calc R . .
C14 C 0.7146(8) 0.7078(5) 0.8175(8) 0.040(3) Uani 1 1 d . . .
C8 C 0.8980(6) 0.9781(5) 0.6387(6) 0.032(3) Uani 1 1 d . . .
H8A H 0.8884 0.9553 0.6865 0.039 Uiso 1 1 calc R . .
C16 C 0.8308(6) 0.7281(5) 0.7697(7) 0.033(3) Uani 1 1 d . . .
H16A H 0.8860 0.7342 0.7796 0.039 Uiso 1 1 calc R . .
C6 C 0.9708(6) 0.9650(5) 0.5287(7) 0.041(3) Uani 1 1 d . . .
H6A H 0.9268 0.9872 0.4939 0.049 Uiso 1 1 calc R . .
H6B H 1.0086 0.9990 0.5525 0.049 Uiso 1 1 calc R . .
C9 C 0.8182(6) 0.9974(5) 0.5901(6) 0.039(3) Uani 1 1 d . . .
H9A H 0.7898 1.0249 0.6218 0.047 Uiso 1 1 calc R . .
H9B H 0.8258 1.0234 0.5445 0.047 Uiso 1 1 calc R . .
C15 C 0.7956(7) 0.7155(5) 0.8309(7) 0.040(3) Uani 1 1 d . . .
H15A H 0.8260 0.7121 0.8822 0.047 Uiso 1 1 calc R . .
C3 C 0.9271(6) 0.8282(5) 0.5093(6) 0.033(3) Uani 1 1 d . . .
H3A H 0.9720 0.8044 0.5410 0.039 Uiso 1 1 calc R . .
H3B H 0.8886 0.7950 0.4845 0.039 Uiso 1 1 calc R . .
C12 C 0.7073(7) 0.7227(5) 0.6809(8) 0.048(4) Uani 1 1 d . . .
H12A H 0.6771 0.7244 0.6294 0.058 Uiso 1 1 calc R . .
N1 N 0.8128(6) 0.8955(4) 0.5165(6) 0.041(3) Uani 1 1 d . . .
C19 C 0.9260(6) 0.6120(5) 0.5325(7) 0.039(3) Uani 1 1 d . . .
H19A H 0.9246 0.5631 0.5320 0.047 Uiso 1 1 calc R . .
C21 C 0.8745(7) 0.6351(5) 0.4564(6) 0.053(4) Uani 1 1 d . . .
H21A H 0.8205 0.6205 0.4542 0.079 Uiso 1 1 calc R . .
H21B H 0.8940 0.6167 0.4123 0.079 Uiso 1 1 calc R . .
H21C H 0.8759 0.6830 0.4539 0.079 Uiso 1 1 calc R . .
C22 C 0.9353(7) 0.6010(5) 0.6800(6) 0.040(3) Uani 1 1 d . . .
H22A H 0.9907 0.6152 0.6939 0.049 Uiso 1 1 calc R . .
H22B H 0.9090 0.6147 0.7225 0.049 Uiso 1 1 calc R . .
C13 C 0.6708(7) 0.7105(5) 0.7441(8) 0.045(4) Uani 1 1 d . . .
H13A H 0.6157 0.7043 0.7356 0.054 Uiso 1 1 calc R . .
C4 C 0.9556(7) 0.8649(6) 0.4466(7) 0.050(4) Uani 1 1 d . . .
H4A H 0.9102 0.8833 0.4096 0.059 Uiso 1 1 calc R . .
H4B H 0.9835 0.8346 0.4175 0.059 Uiso 1 1 calc R . .
C20 C 1.0121(6) 0.6323(5) 0.5364(7) 0.049(4) Uani 1 1 d . . .
H20A H 1.0297 0.6158 0.4902 0.073 Uiso 1 1 calc R . .
H20B H 1.0450 0.6138 0.5834 0.073 Uiso 1 1 calc R . .
H20C H 1.0161 0.6801 0.5380 0.073 Uiso 1 1 calc R . .
C11 C 0.7896(6) 0.7323(5) 0.6944(6) 0.026(3) Uani 1 1 d . . .
C1 C 0.8776(6) 0.8286(5) 0.6357(6) 0.028(3) Uani 1 1 d . . .
H1B H 0.8435 0.8534 0.6643 0.033 Uiso 1 1 calc R . .
H1C H 0.9294 0.8239 0.6710 0.033 Uiso 1 1 calc R . .
C17 C 0.6735(6) 0.6971(6) 0.8864(7) 0.053(4) Uani 1 1 d . . .
H17A H 0.6588 0.7396 0.9052 0.079 Uiso 1 1 calc R . .
H17B H 0.7091 0.6745 0.9286 0.079 Uiso 1 1 calc R . .
H17C H 0.6264 0.6705 0.8694 0.079 Uiso 1 1 calc R . .
C5 C 1.0105(8) 0.9201(6) 0.4810(7) 0.057(4) Uani 1 1 d . . .
H5A H 1.0583 0.9015 0.5141 0.068 Uiso 1 1 calc R . .
H5B H 1.0264 0.9452 0.4383 0.068 Uiso 1 1 calc R . .
S2 S 0.11743(15) 0.96077(12) 0.83172(17) 0.0242(7) Uani 1 1 d . . .
Si2 Si 0.17413(18) 1.21925(16) 0.8226(2) 0.0379(9) Uani 1 1 d . . .
O6 O 0.1717(4) 1.1835(4) 0.9074(4) 0.038(2) Uani 1 1 d . . .
O5 O 0.1739(4) 0.6795(3) 0.9456(4) 0.044(2) Uani 1 1 d . . .
H5O H 0.2137 0.6893 0.9792 0.066 Uiso 1 1 calc R . .
C30 C 0.0662(6) 0.8409(5) 0.8897(6) 0.025(3) Uani 1 1 d . . .
O4 O 0.0477(3) 0.9551(3) 0.7687(4) 0.0296(19) Uani 1 1 d . . .
C39 C 0.1962(6) 0.9756(5) 0.7820(6) 0.029(3) Uani 1 1 d . . .
C50 C 0.1775(5) 1.1148(5) 0.9195(6) 0.027(3) Uani 1 1 d . . .
H50A H 0.1905 1.1060 0.9762 0.032 Uiso 1 1 calc R . .
H50B H 0.2211 1.0979 0.8966 0.032 Uiso 1 1 calc R . .
C36 C 0.1456(6) 0.7364(5) 0.9012(6) 0.032(3) Uani 1 1 d . . .
H36A H 0.1917 0.7611 0.8899 0.038 Uiso 1 1 calc R . .
N3 N 0.0191(5) 0.8140(4) 0.8173(5) 0.026(2) Uani 1 1 d . . .
C45 C 0.3860(7) 1.0231(7) 0.6666(8) 0.070(5) Uani 1 1 d . . .
H45A H 0.3876 1.0707 0.6602 0.105 Uiso 1 1 calc R . .
H45B H 0.3777 1.0020 0.6153 0.105 Uiso 1 1 calc R . .
H45C H 0.4357 1.0080 0.6983 0.105 Uiso 1 1 calc R . .
C46 C 0.1025(5) 1.0774(5) 0.8839(6) 0.020(3) Uani 1 1 d . . .
H46A H 0.0915 1.0844 0.8262 0.024 Uiso 1 1 calc R . .
C40 C 0.1832(6) 0.9810(5) 0.7016(6) 0.037(3) Uani 1 1 d . . .
H40A H 0.1323 0.9735 0.6713 0.044 Uiso 1 1 calc R . .
C35 C 0.0987(6) 0.7822(5) 0.9435(6) 0.029(3) Uani 1 1 d . . .
H35A H 0.1358 0.8004 0.9897 0.035 Uiso 1 1 calc R . .
C44 C 0.2707(6) 0.9832(5) 0.8257(7) 0.045(3) Uani 1 1 d . . .
H44A H 0.2808 0.9784 0.8808 0.054 Uiso 1 1 calc R . .
C48 C 0.0382(7) 1.0823(6) 0.9988(7) 0.050(4) Uani 1 1 d . . .
H48A H 0.0881 1.0978 1.0299 0.075 Uiso 1 1 calc R . .
H48B H 0.0350 1.0347 1.0035 0.075 Uiso 1 1 calc R . .
H48C H -0.0053 1.1027 1.0178 0.075 Uiso 1 1 calc R . .
C29 C 0.1388(6) 0.8826(5) 0.8764(6) 0.024(3) Uani 1 1 d . . .
H29A H 0.1678 0.8567 0.8437 0.029 Uiso 1 1 calc R . .
H29B H 0.1743 0.8892 0.9275 0.029 Uiso 1 1 calc R . .
C52 C 0.2241(7) 1.1661(5) 0.7603(7) 0.052(4) Uani 1 1 d . . .
H52A H 0.1950 1.1251 0.7489 0.077 Uiso 1 1 calc R . .
H52B H 0.2776 1.1567 0.7880 0.077 Uiso 1 1 calc R . .
H52C H 0.2258 1.1889 0.7114 0.077 Uiso 1 1 calc R . .
C32 C -0.0492(6) 0.8463(6) 0.9599(7) 0.042(3) Uani 1 1 d . . .
H32A H -0.0862 0.8264 0.9156 0.050 Uiso 1 1 calc R . .
H32B H -0.0791 0.8761 0.9877 0.050 Uiso 1 1 calc R . .
C47 C 0.0334(6) 1.1004(5) 0.9147(6) 0.033(3) Uani 1 1 d . . .
H47A H 0.0335 1.1493 0.9120 0.040 Uiso 1 1 calc R . .
C31 C 0.0128(6) 0.8838(5) 0.9304(6) 0.031(3) Uani 1 1 d . . .
H31A H 0.0460 0.9069 0.9747 0.038 Uiso 1 1 calc R . .
H31B H -0.0128 0.9174 0.8930 0.038 Uiso 1 1 calc R . .
C43 C 0.3315(6) 0.9983(5) 0.7864(8) 0.044(4) Uani 1 1 d . . .
H43A H 0.3829 1.0038 0.8164 0.053 Uiso 1 1 calc R . .
N4 N 0.1168(4) 1.0068(4) 0.8993(5) 0.023(2) Uani 1 1 d . . .
C42 C 0.3199(7) 1.0054(5) 0.7063(8) 0.042(3) Uani 1 1 d . . .
C37 C 0.0968(6) 0.7121(5) 0.8242(6) 0.034(3) Uani 1 1 d . . .
H37A H 0.0542 0.6835 0.8347 0.040 Uiso 1 1 calc R . .
H37B H 0.1302 0.6860 0.7962 0.040 Uiso 1 1 calc R . .
C34 C 0.0339(6) 0.7455(5) 0.9739(6) 0.035(3) Uani 1 1 d . . .
H34A H -0.0030 0.7255 0.9297 0.042 Uiso 1 1 calc R . .
H34B H 0.0573 0.7100 1.0096 0.042 Uiso 1 1 calc R . .
C38 C 0.0606(6) 0.7711(5) 0.7719(6) 0.039(3) Uani 1 1 d . . .
H38A H 0.1027 0.7959 0.7543 0.046 Uiso 1 1 calc R . .
H38B H 0.0237 0.7548 0.7253 0.046 Uiso 1 1 calc R . .
C41 C 0.2440(6) 0.9973(5) 0.6655(6) 0.032(3) Uani 1 1 d . . .
H41A H 0.2334 1.0031 0.6106 0.039 Uiso 1 1 calc R . .
C33 C -0.0092(7) 0.7919(6) 1.0162(7) 0.053(4) Uani 1 1 d . . .
H33A H 0.0279 0.8120 1.0602 0.064 Uiso 1 1 calc R . .
H33B H -0.0494 0.7677 1.0376 0.064 Uiso 1 1 calc R . .
S3 S 0.33663(15) 0.76484(13) 0.12058(17) 0.0282(8) Uani 1 1 d . . .
S4 S 0.61722(14) 0.97984(14) 0.34358(17) 0.0273(8) Uani 1 1 d . . .
Si4 Si 0.71713(19) 1.24765(18) 0.3797(2) 0.0511(11) Uani 1 1 d . . .
Si3 Si 0.3203(2) 0.51158(17) 0.1715(2) 0.0495(11) Uani 1 1 d . . .
O9 O 0.4084(4) 0.5446(3) 0.1787(4) 0.039(2) Uani 1 1 d . . .
O7 O 0.2774(4) 0.7649(3) 0.0478(4) 0.0334(19) Uani 1 1 d . . .
O10 O 0.5441(3) 0.9812(3) 0.2846(4) 0.036(2) Uani 1 1 d . . .
N6 N 0.4093(4) 0.7220(4) 0.1286(5) 0.023(2) Uani 1 1 d . . .
C62 C 0.4711(6) 0.9834(6) 0.0405(6) 0.043(3) Uani 1 1 d . . .
H62A H 0.5035 1.0207 0.0642 0.051 Uiso 1 1 calc R . .
H62B H 0.4266 1.0010 0.0018 0.051 Uiso 1 1 calc R . .
O8 O 0.4306(4) 1.0518(3) 0.1738(4) 0.042(2) Uani 1 1 d . . .
H8O H 0.4748 1.0423 0.2008 0.063 Uiso 1 1 calc R . .
C86 C 0.5668(5) 0.8554(5) 0.3905(6) 0.026(3) Uani 1 1 d . . .
O12 O 0.6774(4) 1.1948(3) 0.4316(4) 0.042(2) Uani 1 1 d . . .
C66 C 0.2683(6) 0.9517(5) 0.0575(6) 0.034(3) Uani 1 1 d . . .
H66A H 0.2516 0.9271 0.1001 0.041 Uiso 1 1 calc R . .
H66B H 0.2208 0.9648 0.0194 0.041 Uiso 1 1 calc R . .
O11 O 0.6663(4) 0.6883(3) 0.4264(4) 0.044(2) Uani 1 1 d . . .
H11O H 0.7000 0.6958 0.4670 0.066 Uiso 1 1 calc R . .
C74 C 0.3977(6) 0.6508(5) 0.1133(7) 0.033(3) Uani 1 1 d . . .
H74A H 0.3406 0.6423 0.0936 0.040 Uiso 1 1 calc R . .
C59 C 0.4363(6) 0.8448(5) 0.0228(6) 0.035(3) Uani 1 1 d . . .
H59A H 0.4013 0.8101 -0.0038 0.042 Uiso 1 1 calc R . .
H59B H 0.4800 0.8231 0.0587 0.042 Uiso 1 1 calc R . .
N7 N 0.5157(5) 0.8328(4) 0.3166(6) 0.034(3) Uani 1 1 d . . .
C80 C 0.2614(7) 0.5616(6) 0.2280(7) 0.060(4) Uani 1 1 d . . .
H80A H 0.2522 0.6051 0.2043 0.091 Uiso 1 1 calc R . .
H80B H 0.2900 0.5659 0.2819 0.091 Uiso 1 1 calc R . .
H80C H 0.2110 0.5400 0.2273 0.091 Uiso 1 1 calc R . .
C97 C 0.7320(7) 1.0216(6) 0.1728(7) 0.048(4) Uani 1 1 d . . .
H97A H 0.7172 1.0319 0.1190 0.057 Uiso 1 1 calc R . .
C100 C 0.7726(6) 0.9955(5) 0.3293(6) 0.038(3) Uani 1 1 d . . .
H10C H 0.7861 0.9857 0.3834 0.045 Uiso 1 1 calc R . .
C72 C 0.3224(6) 0.7440(5) 0.2740(7) 0.037(3) Uani 1 1 d . . .
H72A H 0.3776 0.7496 0.2871 0.044 Uiso 1 1 calc R . .
C91 C 0.5997(6) 0.7921(5) 0.4370(6) 0.032(3) Uani 1 1 d . . .
H91A H 0.6395 0.8069 0.4830 0.038 Uiso 1 1 calc R . .
C98 C 0.8127(7) 1.0207(5) 0.2071(7) 0.035(3) Uani 1 1 d . . .
C90 C 0.5361(6) 0.7558(6) 0.4687(7) 0.043(3) Uani 1 1 d . . .
H90A H 0.5605 0.7190 0.5017 0.052 Uiso 1 1 calc R . .
H90B H 0.4981 0.7370 0.4244 0.052 Uiso 1 1 calc R . .
C61 C 0.5206(7) 0.9388(6) -0.0010(7) 0.053(4) Uani 1 1 d . . .
H61A H 0.5405 0.9641 -0.0412 0.063 Uiso 1 1 calc R . .
H61B H 0.5661 0.9219 0.0370 0.063 Uiso 1 1 calc R . .
C71 C 0.2815(7) 0.7303(5) 0.3301(6) 0.031(3) Uani 1 1 d . . .
H71A H 0.3089 0.7270 0.3827 0.038 Uiso 1 1 calc R . .
C106 C 0.6889(6) 1.1257(4) 0.4350(6) 0.031(3) Uani 1 1 d . . .
H10L H 0.7147 1.1127 0.4885 0.037 Uiso 1 1 calc R . .
H10M H 0.7234 1.1127 0.3990 0.037 Uiso 1 1 calc R . .
C93 C 0.5873(6) 0.7307(5) 0.3105(6) 0.036(3) Uani 1 1 d . . .
H93A H 0.6158 0.7046 0.2775 0.044 Uiso 1 1 calc R . .
H93B H 0.5435 0.7039 0.3216 0.044 Uiso 1 1 calc R . .
C87 C 0.5171(6) 0.8954(5) 0.4367(7) 0.043(3) Uani 1 1 d . . .
H87A H 0.5523 0.9157 0.4819 0.051 Uiso 1 1 calc R . .
H87B H 0.4912 0.9312 0.4030 0.051 Uiso 1 1 calc R . .
C94 C 0.5556(6) 0.7918(5) 0.2679(6) 0.038(3) Uani 1 1 d . . .
H94A H 0.5992 0.8167 0.2533 0.045 Uiso 1 1 calc R . .
H94B H 0.5183 0.7798 0.2195 0.045 Uiso 1 1 calc R . .
N8 N 0.6260(4) 1.0194(4) 0.4181(4) 0.020(2) Uani 1 1 d . . .
C99 C 0.8291(6) 1.0084(5) 0.2857(7) 0.034(3) Uani 1 1 d . . .
H99A H 0.8824 1.0087 0.3118 0.041 Uiso 1 1 calc R . .
C88 C 0.4551(7) 0.8568(5) 0.4661(7) 0.046(4) Uani 1 1 d . . .
H88A H 0.4160 0.8403 0.4212 0.056 Uiso 1 1 calc R . .
H88B H 0.4277 0.8858 0.4972 0.056 Uiso 1 1 calc R . .
C68 C 0.2029(6) 0.7421(5) 0.1770(6) 0.033(3) Uani 1 1 d . . .
H68A H 0.1752 0.7462 0.1246 0.039 Uiso 1 1 calc R . .
C103 C 0.5526(7) 1.1085(6) 0.4624(8) 0.055(4) Uani 1 1 d . . .
H10E H 0.5513 1.1573 0.4651 0.065 Uiso 1 1 calc R . .
C89 C 0.4917(7) 0.7988(5) 0.5166(7) 0.048(4) Uani 1 1 d . . .
H89A H 0.5280 0.8152 0.5636 0.058 Uiso 1 1 calc R . .
H89B H 0.4501 0.7730 0.5337 0.058 Uiso 1 1 calc R . .
C77 C 0.4037(7) 0.6524(6) -0.0294(7) 0.063(4) Uani 1 1 d . . .
H77A H 0.3490 0.6377 -0.0410 0.094 Uiso 1 1 calc R . .
H77B H 0.4313 0.6345 -0.0683 0.094 Uiso 1 1 calc R . .
H77C H 0.4052 0.7003 -0.0310 0.094 Uiso 1 1 calc R . .
C75 C 0.4429(7) 0.6289(6) 0.0509(7) 0.048(4) Uani 1 1 d . . .
H75A H 0.4416 0.5800 0.0497 0.057 Uiso 1 1 calc R . .
C65 C 0.3140(6) 1.0130(6) 0.0910(7) 0.040(3) Uani 1 1 d . . .
H65A H 0.3253 1.0404 0.0479 0.048 Uiso 1 1 calc R . .
H65B H 0.2821 1.0392 0.1206 0.048 Uiso 1 1 calc R . .
C102 C 0.6113(6) 1.0919(5) 0.4125(7) 0.035(3) Uani 1 1 d . . .
H10D H 0.5879 1.1031 0.3572 0.042 Uiso 1 1 calc R . .
C63 C 0.4399(6) 0.9473(5) 0.1033(6) 0.027(3) Uani 1 1 d . . .
H63A H 0.4858 0.9321 0.1432 0.032 Uiso 1 1 calc R . .
C58 C 0.3906(6) 0.8854(5) 0.0713(6) 0.027(3) Uani 1 1 d . . .
C69 C 0.1643(6) 0.7282(5) 0.2366(8) 0.045(4) Uani 1 1 d . . .
H69A H 0.1090 0.7234 0.2238 0.054 Uiso 1 1 calc R . .
C67 C 0.2826(6) 0.7499(5) 0.1962(6) 0.026(3) Uani 1 1 d . . .
C95 C 0.6929(6) 0.9978(5) 0.2886(6) 0.021(3) Uani 1 1 d . . .
C96 C 0.6757(6) 1.0086(5) 0.2121(7) 0.037(3) Uani 1 1 d . . .
H96A H 0.6226 1.0070 0.1852 0.044 Uiso 1 1 calc R . .
C73 C 0.1565(7) 0.7048(7) 0.3768(7) 0.065(4) Uani 1 1 d . . .
H73A H 0.1144 0.7368 0.3757 0.097 Uiso 1 1 calc R . .
H73B H 0.1922 0.7063 0.4277 0.097 Uiso 1 1 calc R . .
H73C H 0.1339 0.6609 0.3680 0.097 Uiso 1 1 calc R . .
C64 C 0.3905(6) 0.9929(5) 0.1445(6) 0.031(3) Uani 1 1 d . . .
H64A H 0.3773 0.9685 0.1896 0.037 Uiso 1 1 calc R . .
C104 C 0.5773(9) 1.0845(7) 0.5481(8) 0.098(6) Uani 1 1 d . . .
H10F H 0.5375 1.0974 0.5775 0.148 Uiso 1 1 calc R . .
H10G H 0.6277 1.1042 0.5719 0.148 Uiso 1 1 calc R . .
H10H H 0.5824 1.0367 0.5488 0.148 Uiso 1 1 calc R . .
C70 C 0.2011(6) 0.7209(5) 0.3136(7) 0.035(3) Uani 1 1 d . . .
C92 C 0.6430(6) 0.7487(6) 0.3871(6) 0.030(3) Uani 1 1 d . . .
H92A H 0.6898 0.7723 0.3761 0.036 Uiso 1 1 calc R . .
C78 C 0.4240(6) 0.6138(5) 0.1895(6) 0.039(3) Uani 1 1 d . . .
H78A H 0.4809 0.6208 0.2088 0.047 Uiso 1 1 calc R . .
H78B H 0.3960 0.6311 0.2291 0.047 Uiso 1 1 calc R . .
C57 C 0.3751(6) 0.8456(5) 0.1421(6) 0.035(3) Uani 1 1 d . . .
H57A H 0.3379 0.8705 0.1668 0.042 Uiso 1 1 calc R . .
H57B H 0.4250 0.8421 0.1807 0.042 Uiso 1 1 calc R . .
N5 N 0.3179(5) 0.9099(4) 0.0191(5) 0.031(3) Uani 1 1 d . . .
C101 C 0.8766(6) 1.0303(6) 0.1630(7) 0.048(4) Uani 1 1 d . . .
H01A H 0.8743 0.9954 0.1242 0.072 Uiso 1 1 calc R . .
H01B H 0.9274 1.0290 0.1991 0.072 Uiso 1 1 calc R . .
H01C H 0.8700 1.0728 0.1366 0.072 Uiso 1 1 calc R . .
C60 C 0.4705(7) 0.8821(5) -0.0390(7) 0.050(4) Uani 1 1 d . . .
H60A H 0.5028 0.8521 -0.0639 0.060 Uiso 1 1 calc R . .
H60B H 0.4274 0.8989 -0.0799 0.060 Uiso 1 1 calc R . .
C84 C 0.2575(7) 0.3940(5) 0.2096(7) 0.058(4) Uani 1 1 d . . .
H84A H 0.2650 0.3498 0.2315 0.087 Uiso 1 1 calc R . .
H84B H 0.2306 0.3914 0.1548 0.087 Uiso 1 1 calc R . .
H84C H 0.2256 0.4196 0.2389 0.087 Uiso 1 1 calc R . .
C53 C 0.2257(6) 1.2991(6) 0.8480(8) 0.047(4) Uani 1 1 d . . .
C56 C 0.2238(7) 1.3372(6) 0.7701(7) 0.059(4) Uani 1 1 d . . .
H56A H 0.2507 1.3793 0.7815 0.088 Uiso 1 1 calc R . .
H56B H 0.1693 1.3449 0.7441 0.088 Uiso 1 1 calc R . .
H56C H 0.2503 1.3114 0.7360 0.088 Uiso 1 1 calc R . .
C54 C 0.1882(7) 1.3389(6) 0.9045(8) 0.070(5) Uani 1 1 d . . .
H54A H 0.2165 1.3804 0.9162 0.105 Uiso 1 1 calc R . .
H54B H 0.1907 1.3141 0.9528 0.105 Uiso 1 1 calc R . .
H54C H 0.1333 1.3479 0.8808 0.105 Uiso 1 1 calc R . .
C51 C 0.0719(6) 1.2350(6) 0.7694(7) 0.071(4) Uani 1 1 d . . .
H51A H 0.0453 1.2633 0.8010 0.106 Uiso 1 1 calc R . .
H51B H 0.0437 1.1934 0.7596 0.106 Uiso 1 1 calc R . .
H51C H 0.0731 1.2565 0.7197 0.106 Uiso 1 1 calc R . .
C85 C 0.6375(5) 0.8966(5) 0.3738(6) 0.022(3) Uani 1 1 d . . .
H85A H 0.6591 0.8739 0.3328 0.026 Uiso 1 1 calc R . .
H85B H 0.6789 0.8969 0.4216 0.026 Uiso 1 1 calc R . .
C25 C 0.7808(7) 0.4742(7) 0.6671(7) 0.054(4) Uani 1 1 d . . .
C82 C 0.3873(8) 0.3866(6) 0.1675(8) 0.075(5) Uani 1 1 d . . .
H82A H 0.3968 0.3430 0.1909 0.113 Uiso 1 1 calc R . .
H82B H 0.4375 0.4083 0.1679 0.113 Uiso 1 1 calc R . .
H82C H 0.3583 0.3823 0.1137 0.113 Uiso 1 1 calc R . .
C28 C 0.7416(8) 0.4110(6) 0.7009(8) 0.077(5) Uani 1 1 d . . .
H28A H 0.6864 0.4075 0.6750 0.116 Uiso 1 1 calc R . .
H28B H 0.7453 0.4161 0.7571 0.116 Uiso 1 1 calc R . .
H28C H 0.7696 0.3713 0.6908 0.116 Uiso 1 1 calc R . .
C81 C 0.3387(7) 0.4277(6) 0.2151(8) 0.050(4) Uani 1 1 d . . .
C55 C 0.3108(6) 1.2854(5) 0.8868(7) 0.059(4) Uani 1 1 d . . .
H55A H 0.3385 1.3270 0.8999 0.088 Uiso 1 1 calc R . .
H55B H 0.3363 1.2606 0.8510 0.088 Uiso 1 1 calc R . .
H55C H 0.3122 1.2600 0.9345 0.088 Uiso 1 1 calc R . .
C112 C 0.6909(8) 1.3099(6) 0.2338(8) 0.077(5) Uani 1 1 d . . .
H11G H 0.6567 1.3137 0.1822 0.116 Uiso 1 1 calc R . .
H11H H 0.7436 1.2970 0.2279 0.116 Uiso 1 1 calc R . .
H11I H 0.6934 1.3522 0.2606 0.116 Uiso 1 1 calc R . .
C109 C 0.6580(8) 1.2583(7) 0.2813(8) 0.063(4) Uani 1 1 d . . .
C26 C 0.7715(8) 0.4670(7) 0.5782(7) 0.085(5) Uani 1 1 d . . .
H26A H 0.7157 0.4648 0.5541 0.128 Uiso 1 1 calc R . .
H26B H 0.7977 0.4269 0.5664 0.128 Uiso 1 1 calc R . .
H26C H 0.7953 0.5048 0.5574 0.128 Uiso 1 1 calc R . .
C76 C 0.5300(6) 0.6494(6) 0.0691(8) 0.067(4) Uani 1 1 d . . .
H76A H 0.5546 0.6342 0.1213 0.100 Uiso 1 1 calc R . .
H76B H 0.5337 0.6972 0.0668 0.100 Uiso 1 1 calc R . .
H76C H 0.5569 0.6299 0.0305 0.100 Uiso 1 1 calc R . .
C79 C 0.2675(7) 0.5039(7) 0.0673(7) 0.072(4) Uani 1 1 d . . .
H79A H 0.2991 0.4777 0.0383 0.109 Uiso 1 1 calc R . .
H79B H 0.2591 0.5476 0.0439 0.109 Uiso 1 1 calc R . .
H79C H 0.2168 0.4825 0.0653 0.109 Uiso 1 1 calc R . .
C27 C 0.7333(7) 0.5346(6) 0.6824(9) 0.077(5) Uani 1 1 d . . .
H27A H 0.6788 0.5299 0.6546 0.115 Uiso 1 1 calc R . .
H27B H 0.7560 0.5740 0.6640 0.115 Uiso 1 1 calc R . .
H27C H 0.7347 0.5385 0.7385 0.115 Uiso 1 1 calc R . .
C83 C 0.3815(7) 0.4333(6) 0.3003(7) 0.068(4) Uani 1 1 d . . .
H83A H 0.3916 0.3894 0.3226 0.102 Uiso 1 1 calc R . .
H83B H 0.3489 0.4578 0.3299 0.102 Uiso 1 1 calc R . .
H83C H 0.4313 0.4562 0.3029 0.102 Uiso 1 1 calc R . .
C110 C 0.5753(8) 1.2719(13) 0.2826(10) 0.220(15) Uani 1 1 d . . .
H11A H 0.5461 1.2780 0.2291 0.329 Uiso 1 1 calc R . .
H11B H 0.5717 1.3116 0.3129 0.329 Uiso 1 1 calc R . .
H11C H 0.5531 1.2349 0.3065 0.329 Uiso 1 1 calc R . .
C107 C 0.7182(10) 1.3275(6) 0.4335(8) 0.111(7) Uani 1 1 d . . .
H10N H 0.6643 1.3406 0.4345 0.166 Uiso 1 1 calc R . .
H10O H 0.7431 1.3612 0.4070 0.166 Uiso 1 1 calc R . .
H10P H 0.7477 1.3221 0.4870 0.166 Uiso 1 1 calc R . .
C49 C -0.0453(6) 1.0772(5) 0.8646(7) 0.051(4) Uani 1 1 d . . .
H49A H -0.0475 1.0893 0.8100 0.076 Uiso 1 1 calc R . .
H49B H -0.0887 1.0980 0.8833 0.076 Uiso 1 1 calc R . .
H49C H -0.0494 1.0296 0.8686 0.076 Uiso 1 1 calc R . .
C108 C 0.8183(7) 1.2267(10) 0.3803(9) 0.151(9) Uani 1 1 d . . .
H10Q H 0.8203 1.1858 0.3515 0.226 Uiso 1 1 calc R . .
H10R H 0.8466 1.2210 0.4342 0.226 Uiso 1 1 calc R . .
H10S H 0.8428 1.2618 0.3556 0.226 Uiso 1 1 calc R . .
C105 C 0.4700(7) 1.0874(6) 0.4294(9) 0.095(6) Uani 1 1 d . . .
H10I H 0.4545 1.1032 0.3756 0.143 Uiso 1 1 calc R . .
H10J H 0.4347 1.1058 0.4609 0.143 Uiso 1 1 calc R . .
H10K H 0.4668 1.0396 0.4300 0.143 Uiso 1 1 calc R . .
C23 C 0.9357(8) 0.3982(6) 0.7177(9) 0.089(5) Uani 1 1 d . . .
H23A H 0.9336 0.3843 0.6638 0.133 Uiso 1 1 calc R . .
H23B H 0.9099 0.3654 0.7447 0.133 Uiso 1 1 calc R . .
H23C H 0.9906 0.4028 0.7444 0.133 Uiso 1 1 calc R . .
C24 C 0.8891(6) 0.5062(7) 0.8201(6) 0.077(5) Uani 1 1 d . . .
H24A H 0.8624 0.5483 0.8206 0.115 Uiso 1 1 calc R . .
H24B H 0.9441 0.5107 0.8462 0.115 Uiso 1 1 calc R . .
H24C H 0.8636 0.4734 0.8475 0.115 Uiso 1 1 calc R . .
C111 C 0.6611(14) 1.1929(9) 0.2361(10) 0.197(12) Uani 1 1 d . . .
H11D H 0.6301 1.1973 0.1831 0.295 Uiso 1 1 calc R . .
H11E H 0.6396 1.1574 0.2631 0.295 Uiso 1 1 calc R . .
H11F H 0.7156 1.1829 0.2337 0.295 Uiso 1 1 calc R . .
H3N H 0.004(5) 0.851(4) 0.791(5) 0.030 Uiso 1 1 d . . .
H1N H 0.792(6) 0.865(5) 0.511(6) 0.030 Uiso 1 1 d . . .
H5N H 0.299(5) 0.878(4) -0.010(5) 0.030 Uiso 1 1 d . . .
H7N H 0.506(5) 0.867(5) 0.291(6) 0.030 Uiso 1 1 d . . .

loop_
_atom_site_aniso_label
_atom_site_aniso_U_11
_atom_site_aniso_U_22
_atom_site_aniso_U_33
_atom_site_aniso_U_23
_atom_site_aniso_U_13
_atom_site_aniso_U_12
S1 0.0294(17) 0.0226(19) 0.0298(19) -0.0006(15) 0.0021(14) 0.0016(14)
Si1 0.048(2) 0.034(2) 0.044(2) 0.0072(19) 0.0193(18) -0.0007(18)
O1 0.025(4) 0.041(5) 0.042(5) -0.004(4) -0.012(4) -0.001(4)
N2 0.027(5) 0.026(6) 0.038(6) 0.005(5) 0.010(4) 0.006(4)
C2 0.031(7) 0.025(7) 0.022(7) 0.001(6) 0.000(6) 0.005(5)
O2 0.069(6) 0.009(5) 0.043(5) -0.002(4) -0.010(4) 0.003(4)
C7 0.049(7) 0.005(6) 0.023(7) 0.002(5) 0.003(6) 0.007(5)
O3 0.049(5) 0.033(6) 0.050(6) 0.003(4) 0.011(4) -0.003(4)
C10 0.030(7) 0.040(8) 0.040(8) -0.003(7) -0.006(6) 0.021(6)
C18 0.032(7) 0.012(7) 0.040(9) 0.004(6) 0.008(6) 0.000(5)
C14 0.069(10) 0.013(7) 0.046(9) 0.000(6) 0.032(8) 0.017(6)
C8 0.052(8) 0.011(7) 0.028(7) 0.008(6) -0.005(6) -0.004(6)
C16 0.026(6) 0.039(8) 0.042(9) -0.010(7) 0.028(6) 0.004(5)
C6 0.053(8) 0.023(8) 0.049(9) -0.004(7) 0.015(7) -0.004(6)
C9 0.056(8) 0.024(8) 0.036(8) -0.015(6) 0.005(6) 0.023(6)
C15 0.037(7) 0.027(7) 0.051(9) -0.015(7) 0.000(6) 0.022(6)
C3 0.052(7) 0.026(7) 0.025(7) 0.021(6) 0.019(6) -0.001(6)
C12 0.045(8) 0.032(8) 0.068(10) -0.016(7) 0.015(7) -0.011(6)
N1 0.054(8) 0.029(7) 0.036(7) 0.000(6) 0.003(6) 0.007(5)
C19 0.056(8) 0.015(7) 0.047(9) -0.006(6) 0.012(7) 0.008(6)
C21 0.080(9) 0.032(8) 0.041(9) -0.008(6) 0.000(7) 0.010(7)
C22 0.058(8) 0.014(8) 0.050(9) -0.003(6) 0.012(7) 0.003(6)
C13 0.040(8) 0.034(8) 0.072(11) -0.008(8) 0.038(8) -0.010(6)
C4 0.080(10) 0.034(8) 0.045(9) -0.011(7) 0.035(7) 0.011(7)
C20 0.070(9) 0.021(7) 0.067(10) -0.005(7) 0.040(8) 0.006(6)
C11 0.034(7) 0.015(7) 0.024(7) -0.010(6) -0.007(6) 0.002(5)
C1 0.040(7) 0.019(7) 0.022(7) -0.011(6) 0.002(5) -0.002(5)
C17 0.056(8) 0.036(9) 0.077(11) -0.018(8) 0.040(8) -0.013(6)
C5 0.089(10) 0.031(9) 0.061(10) 0.020(8) 0.043(8) -0.007(8)
S2 0.0242(16) 0.0181(19) 0.0327(19) 0.0005(14) 0.0115(14) 0.0013(12)
Si2 0.0395(19) 0.021(2) 0.057(3) 0.0012(19) 0.0185(18) -0.0030(15)
O6 0.046(5) 0.026(5) 0.038(5) 0.007(4) 0.003(4) -0.002(4)
O5 0.042(5) 0.023(5) 0.058(6) 0.013(4) -0.012(4) 0.008(4)
C30 0.027(6) 0.018(7) 0.031(8) -0.019(6) 0.008(5) -0.006(5)
O4 0.023(4) 0.023(4) 0.040(5) -0.002(4) -0.001(3) 0.002(3)
C39 0.021(6) 0.028(7) 0.036(8) 0.012(6) 0.003(5) -0.001(5)
C50 0.021(6) 0.024(8) 0.037(8) 0.003(6) 0.011(5) -0.003(5)
C36 0.036(7) 0.030(8) 0.025(7) 0.005(6) -0.004(6) -0.023(6)
N3 0.037(6) 0.005(5) 0.035(7) -0.002(4) 0.006(5) 0.010(4)
C45 0.066(9) 0.052(10) 0.103(13) 0.000(9) 0.045(9) -0.010(8)
C46 0.014(6) 0.032(7) 0.020(7) 0.005(5) 0.017(5) -0.009(5)
C40 0.046(7) 0.032(7) 0.027(8) 0.009(6) -0.006(6) -0.003(6)
C35 0.037(7) 0.017(7) 0.033(8) -0.018(6) 0.002(6) 0.008(5)
C44 0.050(8) 0.033(8) 0.055(9) 0.006(7) 0.019(7) 0.003(7)
C48 0.059(9) 0.038(8) 0.062(10) -0.013(7) 0.032(7) 0.007(6)
C29 0.034(7) 0.019(7) 0.017(7) -0.004(5) -0.003(5) 0.000(5)
C52 0.080(9) 0.038(8) 0.045(9) -0.018(7) 0.032(7) -0.018(7)
C32 0.038(7) 0.046(9) 0.050(9) 0.002(7) 0.033(6) 0.002(6)
C47 0.056(8) 0.017(7) 0.038(8) 0.017(6) 0.035(6) -0.019(6)
C31 0.054(8) 0.018(7) 0.029(7) -0.001(6) 0.023(6) 0.000(6)
C43 0.017(6) 0.041(9) 0.075(11) -0.008(8) 0.009(7) -0.007(6)
N4 0.028(5) 0.007(5) 0.033(6) 0.006(4) 0.004(4) 0.004(4)
C42 0.040(8) 0.026(8) 0.061(10) 0.017(7) 0.013(7) 0.015(6)
C37 0.028(6) 0.024(7) 0.044(8) -0.005(6) -0.003(6) 0.002(5)
C34 0.037(7) 0.032(7) 0.041(8) 0.010(7) 0.022(6) -0.002(6)
C38 0.036(7) 0.032(8) 0.040(8) -0.006(6) -0.012(6) -0.003(6)
C41 0.054(8) 0.023(7) 0.030(7) 0.006(6) 0.032(7) 0.001(6)
C33 0.061(9) 0.057(10) 0.052(10) 0.005(8) 0.035(7) -0.005(7)
S3 0.0230(16) 0.031(2) 0.0290(19) 0.0010(15) 0.0007(14) -0.0038(13)
S4 0.0220(15) 0.0286(19) 0.0322(19) 0.0046(16) 0.0076(13) 0.0033(13)
Si4 0.041(2) 0.042(2) 0.071(3) 0.015(2) 0.0128(19) -0.0054(18)
Si3 0.049(2) 0.035(2) 0.067(3) 0.005(2) 0.016(2) -0.0057(18)
O9 0.045(5) 0.014(5) 0.059(6) 0.005(4) 0.015(4) -0.002(4)
O7 0.037(4) 0.034(5) 0.025(5) -0.001(4) -0.003(4) -0.003(3)
O10 0.022(4) 0.042(5) 0.040(5) 0.000(4) -0.006(3) 0.003(4)
N6 0.029(5) 0.016(5) 0.026(5) 0.002(4) 0.008(4) -0.005(4)
C62 0.043(7) 0.038(8) 0.046(8) 0.001(7) 0.005(6) 0.004(6)
O8 0.052(5) 0.025(5) 0.041(5) -0.009(4) -0.009(4) -0.001(4)
C86 0.019(6) 0.034(8) 0.026(7) 0.006(6) 0.008(5) 0.014(5)
O12 0.054(5) 0.016(5) 0.059(6) 0.008(4) 0.022(4) -0.007(4)
C66 0.038(7) 0.033(8) 0.029(7) 0.006(6) 0.000(6) 0.008(6)
O11 0.047(5) 0.022(5) 0.055(6) -0.004(4) -0.007(4) -0.003(4)
C74 0.021(6) 0.024(8) 0.051(9) -0.001(6) -0.001(6) 0.002(5)
C59 0.039(7) 0.034(8) 0.032(8) -0.002(6) 0.005(6) -0.007(6)
N7 0.029(5) 0.021(6) 0.049(8) -0.014(5) -0.003(5) -0.007(5)
C80 0.048(8) 0.052(10) 0.088(11) -0.016(8) 0.032(8) -0.004(7)
C97 0.050(8) 0.059(9) 0.027(8) 0.020(7) -0.009(7) -0.005(7)
C100 0.038(7) 0.031(8) 0.032(8) -0.006(6) -0.022(6) -0.005(6)
C72 0.027(6) 0.036(8) 0.042(8) -0.036(7) -0.005(6) 0.007(6)
C91 0.035(7) 0.031(8) 0.022(7) 0.005(6) -0.010(6) -0.004(6)
C98 0.056(9) 0.015(7) 0.043(9) 0.015(6) 0.029(7) -0.001(6)
C90 0.044(7) 0.027(8) 0.059(9) -0.003(7) 0.011(7) -0.004(6)
C61 0.069(9) 0.024(8) 0.074(10) 0.014(7) 0.033(8) 0.007(7)
C71 0.057(8) 0.026(8) 0.018(7) 0.006(6) 0.023(6) 0.006(6)
C106 0.051(7) 0.000(6) 0.047(8) -0.002(5) 0.023(6) -0.006(5)
C93 0.030(6) 0.029(8) 0.051(9) -0.021(7) 0.009(6) 0.001(5)
C87 0.051(8) 0.021(7) 0.054(9) -0.008(6) 0.003(7) 0.007(6)
C94 0.031(7) 0.042(8) 0.038(8) -0.013(7) 0.003(6) -0.001(6)
N8 0.026(5) 0.019(6) 0.016(5) -0.006(4) 0.009(4) 0.003(4)
C99 0.034(7) 0.027(7) 0.045(9) 0.003(6) 0.020(6) -0.010(6)
C88 0.052(8) 0.031(8) 0.063(10) 0.009(7) 0.027(7) 0.002(6)
C68 0.024(6) 0.039(8) 0.038(8) 0.016(6) 0.014(5) -0.012(6)
C103 0.041(8) 0.036(9) 0.102(13) 0.002(8) 0.050(8) -0.005(6)
C89 0.082(10) 0.018(8) 0.053(9) -0.004(7) 0.033(8) -0.020(7)
C77 0.103(11) 0.031(8) 0.058(11) -0.014(7) 0.028(9) 0.001(7)
C75 0.066(9) 0.033(8) 0.045(9) 0.001(7) 0.015(7) 0.005(7)
C65 0.032(7) 0.037(8) 0.047(8) -0.005(7) -0.004(6) 0.021(6)
C102 0.035(7) 0.028(8) 0.037(8) 0.018(6) 0.000(6) 0.001(6)
C63 0.036(7) 0.007(6) 0.036(8) 0.008(6) 0.005(6) 0.003(5)
C58 0.031(7) 0.015(7) 0.038(8) 0.007(6) 0.014(6) 0.006(5)
C69 0.025(7) 0.040(9) 0.067(10) 0.020(7) 0.001(7) 0.005(6)
C67 0.029(6) 0.007(6) 0.048(8) -0.002(6) 0.021(6) 0.002(5)
C95 0.039(7) 0.017(7) 0.019(7) -0.001(5) 0.033(5) -0.006(5)
C96 0.031(7) 0.052(9) 0.038(8) 0.016(7) 0.029(6) 0.000(6)
C73 0.067(9) 0.061(11) 0.077(11) 0.001(8) 0.040(8) 0.002(8)
C64 0.050(7) 0.005(7) 0.034(8) -0.002(6) -0.001(6) -0.005(5)
C104 0.169(17) 0.078(12) 0.079(12) -0.027(10) 0.099(12) -0.021(11)
C70 0.026(7) 0.036(8) 0.051(9) 0.002(7) 0.027(6) 0.014(6)
C92 0.044(7) 0.017(7) 0.030(7) 0.000(6) 0.008(6) 0.005(6)
C78 0.039(7) 0.031(8) 0.047(9) 0.004(7) 0.004(6) -0.003(6)
C57 0.035(7) 0.024(8) 0.047(9) -0.012(6) 0.012(6) -0.010(6)
N5 0.029(6) 0.032(7) 0.025(6) -0.012(5) -0.011(5) 0.010(5)
C101 0.039(7) 0.054(9) 0.049(9) -0.011(7) 0.007(7) -0.016(6)
C60 0.066(9) 0.029(8) 0.065(10) 0.004(7) 0.035(7) -0.004(7)
C84 0.087(10) 0.016(8) 0.081(11) -0.006(7) 0.043(8) -0.030(7)
C53 0.027(7) 0.040(9) 0.074(11) -0.016(8) 0.010(7) -0.005(6)
C56 0.069(9) 0.040(9) 0.078(11) 0.032(8) 0.039(8) 0.007(7)
C54 0.098(11) 0.033(9) 0.096(12) -0.020(8) 0.059(9) -0.009(8)
C51 0.065(9) 0.065(10) 0.075(11) 0.013(9) -0.003(8) 0.017(8)
C85 0.029(6) 0.019(7) 0.014(7) -0.004(5) -0.003(5) 0.000(5)
C25 0.070(9) 0.046(10) 0.043(9) 0.010(8) 0.006(7) -0.008(8)
C82 0.099(11) 0.033(9) 0.118(14) 0.027(9) 0.080(10) 0.031(8)
C28 0.097(11) 0.049(10) 0.088(12) -0.001(9) 0.023(9) -0.018(8)
C81 0.053(8) 0.043(9) 0.061(10) 0.007(7) 0.030(7) -0.003(7)
C55 0.056(8) 0.047(8) 0.070(10) 0.006(7) 0.004(7) -0.028(6)
C112 0.095(11) 0.062(11) 0.078(12) 0.043(9) 0.024(9) 0.019(9)
C109 0.075(10) 0.051(10) 0.066(11) -0.001(9) 0.025(8) -0.004(8)
C26 0.093(11) 0.112(14) 0.043(10) 0.004(9) -0.006(8) -0.026(10)
C76 0.061(9) 0.048(10) 0.103(13) -0.025(8) 0.046(8) 0.001(7)
C79 0.068(9) 0.096(12) 0.053(10) 0.007(9) 0.010(7) -0.001(8)
C27 0.035(8) 0.059(11) 0.133(14) 0.026(10) 0.008(8) 0.004(7)
C83 0.059(9) 0.061(10) 0.079(11) 0.022(8) 0.002(8) 0.008(7)
C110 0.048(10) 0.50(4) 0.120(17) 0.12(2) 0.036(10) 0.102(18)
C107 0.228(19) 0.034(10) 0.096(13) -0.022(9) 0.093(13) -0.054(11)
C49 0.025(7) 0.037(8) 0.097(11) -0.002(7) 0.026(7) 0.004(5)
C108 0.052(9) 0.26(2) 0.151(17) 0.105(17) 0.045(10) 0.035(13)
C105 0.056(10) 0.049(10) 0.175(17) -0.025(10) 0.009(10) 0.001(7)
C23 0.094(11) 0.058(11) 0.125(14) 0.061(10) 0.046(10) 0.035(9)
C24 0.050(8) 0.141(14) 0.044(9) 0.001(9) 0.018(7) -0.029(8)
C111 0.37(4) 0.112(19) 0.102(18) -0.019(15) 0.045(19) -0.11(2)

loop_
_geom_bond_atom_site_label_1
_geom_bond_atom_site_label_2
_geom_bond_distance
_geom_bond_site_symmetry_2
_geom_bond_publ_flag
S1 O1 1.449(6) . ?
S1 N2 1.508(8) . ?
S1 C11 1.769(11) . ?
S1 C1 1.796(10) . ?
Si1 O3 1.641(8) . ?
Si1 C25 1.842(12) . ?
Si1 C24 1.847(11) . ?
Si1 C23 1.897(12) . ?
N2 C18 1.466(12) . ?
C2 N1 1.508(13) . ?
C2 C7 1.527(13) . ?
C2 C3 1.541(14) . ?
C2 C1 1.553(14) . ?
O2 C8 1.396(11) . ?
C7 C8 1.529(14) . ?
C7 C6 1.545(13) . ?
O3 C22 1.444(12) . ?
C10 N1 1.472(14) . ?
C10 C9 1.509(14) . ?
C18 C19 1.521(14) . ?
C18 C22 1.535(13) . ?
C14 C13 1.358(15) . ?
C14 C15 1.392(15) . ?
C14 C17 1.539(15) . ?
C8 C9 1.529(12) . ?
C16 C15 1.361(14) . ?
C16 C11 1.373(13) . ?
C6 C5 1.499(14) . ?
C3 C4 1.496(14) . ?
C12 C13 1.406(15) . ?
C12 C11 1.418(14) . ?
C19 C21 1.524(14) . ?
C19 C20 1.543(14) . ?
C4 C5 1.523(15) . ?
S2 O4 1.472(6) . ?
S2 N4 1.514(8) . ?
S2 C29 1.784(10) . ?
S2 C39 1.793(10) . ?
Si2 O6 1.665(8) . ?
Si2 C51 1.864(10) . ?
Si2 C52 1.872(11) . ?
Si2 C53 1.873(11) . ?
O6 C50 1.420(11) . ?
O5 C36 1.429(11) . ?
C30 N3 1.473(12) . ?
C30 C31 1.551(13) . ?
C30 C35 1.560(14) . ?
C30 C29 1.581(13) . ?
C39 C44 1.376(13) . ?
C39 C40 1.385(13) . ?
C50 C46 1.533(12) . ?
C36 C37 1.526(13) . ?
C36 C35 1.527(14) . ?
N3 C38 1.467(12) . ?
C45 C42 1.503(15) . ?
C46 N4 1.480(12) . ?
C46 C47 1.491(13) . ?
C40 C41 1.380(13) . ?
C35 C34 1.538(13) . ?
C44 C43 1.408(14) . ?
C48 C47 1.505(13) . ?
C32 C31 1.500(13) . ?
C32 C33 1.555(14) . ?
C47 C49 1.546(13) . ?
C43 C42 1.385(15) . ?
C42 C41 1.380(14) . ?
C37 C38 1.568(13) . ?
C34 C33 1.493(14) . ?
S3 O7 1.471(6) . ?
S3 N6 1.522(8) . ?
S3 C57 1.794(10) . ?
S3 C67 1.798(10) . ?
S4 O10 1.470(6) . ?
S4 N8 1.516(8) . ?
S4 C85 1.795(10) . ?
S4 C95 1.819(9) . ?
Si4 O12 1.652(8) . ?
Si4 C108 1.812(13) . ?
Si4 C109 1.833(14) . ?
Si4 C107 1.882(13) . ?
Si3 O9 1.659(7) . ?
Si3 C80 1.865(11) . ?
Si3 C81 1.878(12) . ?
Si3 C79 1.878(11) . ?
O9 C78 1.447(12) . ?
N6 C74 1.487(12) . ?
C62 C63 1.513(13) . ?
C62 C61 1.534(14) . ?
O8 C64 1.434(11) . ?
C86 N7 1.490(12) . ?
C86 C87 1.534(14) . ?
C86 C85 1.566(13) . ?
C86 C91 1.574(13) . ?
O12 C106 1.424(11) . ?
C66 N5 1.471(13) . ?
C66 C65 1.535(14) . ?
O11 C92 1.432(12) . ?
C74 C78 1.522(14) . ?
C74 C75 1.536(15) . ?
C59 C58 1.521(13) . ?
C59 C60 1.539(14) . ?
N7 C94 1.467(13) . ?
C97 C96 1.334(14) . ?
C97 C98 1.413(14) . ?
C100 C99 1.387(14) . ?
C100 C95 1.428(12) . ?
C72 C71 1.355(14) . ?
C72 C67 1.404(13) . ?
C91 C90 1.527(14) . ?
C91 C92 1.543(14) . ?
C98 C99 1.371(14) . ?
C98 C101 1.490(14) . ?
C90 C89 1.528(14) . ?
C61 C60 1.521(14) . ?
C71 C70 1.385(14) . ?
C106 C102 1.500(13) . ?
C93 C94 1.500(13) . ?
C93 C92 1.535(13) . ?
C87 C88 1.508(15) . ?
N8 C102 1.502(12) . ?
C88 C89 1.539(14) . ?
C68 C67 1.371(12) . ?
C68 C69 1.379(14) . ?
C103 C105 1.502(15) . ?
C103 C102 1.511(15) . ?
C103 C104 1.554(17) . ?
C77 C75 1.514(15) . ?
C75 C76 1.544(15) . ?
C65 C64 1.525(12) . ?
C63 C64 1.541(14) . ?
C63 C58 1.567(13) . ?
C58 N5 1.492(12) . ?
C58 C57 1.551(14) . ?
C69 C70 1.380(14) . ?
C95 C96 1.330(13) . ?
C73 C70 1.510(14) . ?
C84 C81 1.560(14) . ?
C53 C54 1.526(15) . ?
C53 C55 1.527(14) . ?
C53 C56 1.565(16) . ?
C25 C26 1.540(15) . ?
C25 C27 1.540(17) . ?
C25 C28 1.627(16) . ?
C82 C81 1.549(15) . ?
C81 C83 1.533(15) . ?
C112 C109 1.524(16) . ?
C109 C110 1.471(17) . ?
C109 C111 1.56(2) . ?
